data_7106563
loop_
_publ_author_name
'Priyadip Das'
'Amal K. Mandal'
'Manoj K. Kesharwani'
'Eringathodi, Suresh'
'Bishwajit Ganguly'
'Amitava Das'

_publ_section_title
;
 Receptor Design and Extraction of Inorganic Fluoride Ion From Aqueous
 Medium
;
_journal_name_full 'Chem. Commun.'
_journal_page_first 7398
_journal_paper_doi 10.1039/c1cc11458a
_journal_volume 47
_journal_year 2011
_chemical_formula_sum 'C52 H40 F12 O2 P4'
_chemical_formula_weight 1048.72
_space_group_IT_number 14
_symmetry_cell_setting monoclinic
_symmetry_space_group_name_Hall '-P 2yn'
_symmetry_space_group_name_H-M 'P 1 21/n 1'
_atom_sites_solution_hydrogens geom
_atom_sites_solution_primary direct
_atom_sites_solution_secondary difmap
_audit_creation_method SHELXL-97
_cell_angle_alpha 90.00
_cell_angle_beta 92.684(2)
_cell_angle_gamma 90.00
_cell_formula_units_Z 4
_cell_length_a 9.9019(7)
_cell_length_b 46.048(3)
_cell_length_c 10.1448(8)
_cell_measurement_temperature 293(2)
_cell_volume 4620.6(6)
_computing_cell_refinement 'BRUKER SMART'
_computing_data_collection 'BRUKER SMART'
_computing_data_reduction 'BRUKER SAINT'
_computing_molecular_graphics MERCURY
_computing_structure_refinement 'SHELXL-97 (Sheldrick, 1997)'
_computing_structure_solution 'SHELXS-97 (Sheldrick, 1990)'
_diffrn_ambient_temperature 293(2)
_diffrn_measured_fraction_theta_full 0.986
_diffrn_measured_fraction_theta_max 0.986
_diffrn_measurement_device_type 'BRUKER SMART APEX CCD DIFFRACTOMETER'
_diffrn_measurement_method 'OMEGA-PHI SCAN'
_diffrn_radiation_monochromator graphite
_diffrn_radiation_source 'fine-focus sealed tube'
_diffrn_radiation_type MoK\a
_diffrn_radiation_wavelength 0.71073
_diffrn_reflns_av_R_equivalents 0.1533
_diffrn_reflns_av_sigmaI/netI 0.1856
_diffrn_reflns_limit_h_max 11
_diffrn_reflns_limit_h_min -11
_diffrn_reflns_limit_k_max 54
_diffrn_reflns_limit_k_min -54
_diffrn_reflns_limit_l_max 12
_diffrn_reflns_limit_l_min -8
_diffrn_reflns_number 23251
_diffrn_reflns_theta_full 25.00
_diffrn_reflns_theta_max 25.00
_diffrn_reflns_theta_min 1.77
_exptl_absorpt_coefficient_mu 0.255
_exptl_absorpt_correction_type multi-scan
_exptl_absorpt_process_details 'BRUKER SADABS'
_exptl_crystal_colour 'Pale Green'
_exptl_crystal_density_diffrn 1.508
_exptl_crystal_density_method 'not measured'
_exptl_crystal_description PLATES
_exptl_crystal_F_000 2144
_exptl_crystal_size_max 0.13
_exptl_crystal_size_mid 0.06
_exptl_crystal_size_min 0.02
_refine_diff_density_max 1.438
_refine_diff_density_min -1.161
_refine_diff_density_rms 0.153
_refine_ls_extinction_method none
_refine_ls_goodness_of_fit_ref 1.214
_refine_ls_hydrogen_treatment constr
_refine_ls_matrix_type full
_refine_ls_number_parameters 281
_refine_ls_number_reflns 8123
_refine_ls_number_restraints 0
_refine_ls_restrained_S_all 1.214
_refine_ls_R_factor_all 0.2328
_refine_ls_R_factor_gt 0.1780
_refine_ls_shift/su_max 0.000
_refine_ls_shift/su_mean 0.000
_refine_ls_structure_factor_coef Fsqd
_refine_ls_weighting_details 'calc w=1/[\s^2^(Fo^2^)+(0.0317P)^2^+91.7535P] where P=(Fo^2^+2Fc^2^)/3'
_refine_ls_weighting_scheme calc
_refine_ls_wR_factor_gt 0.2998
_refine_ls_wR_factor_ref 0.3250
_reflns_number_gt 5530
_reflns_number_total 8123
_reflns_threshold_expression >2sigma(I)
_cod_data_source_file c1cc11458a.txt
_cod_data_source_block daspf6m
_cod_original_sg_symbol_H-M P21/n
_cod_database_code 7106563

loop_
_symmetry_equiv_pos_as_xyz
'x, y, z'
'-x+1/2, y+1/2, -z+1/2'
'-x, -y, -z'
'x-1/2, -y-1/2, z-1/2'

loop_
_atom_site_label
_atom_site_type_symbol
_atom_site_fract_x
_atom_site_fract_y
_atom_site_fract_z
_atom_site_U_iso_or_equiv
_atom_site_adp_type
_atom_site_occupancy
_atom_site_calc_flag
_atom_site_refinement_flags
_atom_site_disorder_assembly
_atom_site_disorder_group
P1 P 0.1219(3) 0.06223(6) 0.0909(3) 0.0062(6) Uiso 1 d . . .
P2 P 0.3061(3) 0.15886(6) 0.4156(3) 0.0044(6) Uiso 1 d . . .
O1 O 0.2881(8) 0.22318(18) -0.0741(8) 0.020(2) Uiso 1 d . . .
O2 O -0.0618(8) 0.13903(17) -0.2283(8) 0.0136(18) Uiso 1 d . . .
C1 C -0.0452(11) 0.0684(2) 0.0194(10) 0.007(2) Uiso 1 d . . .
C2 C 0.2839(10) 0.1456(2) 0.1470(10) 0.005(2) Uiso 1 d . . .
C3 C 0.2870(11) 0.1714(2) 0.0751(11) 0.012(3) Uiso 1 d . . .
H3 H 0.3505 0.1855 0.1001 0.014 Uiso 1 calc R . .
C4 C 0.1857(11) 0.0943(2) 0.1782(11) 0.008(2) Uiso 1 d . . .
H4A H 0.1291 0.0975 0.2523 0.010 Uiso 1 calc R . .
H4B H 0.2756 0.0898 0.2143 0.010 Uiso 1 calc R . .
C5 C 0.1100(10) 0.1549(2) -0.0738(10) 0.005(2) Uiso 1 d . . .
C6 C 0.1019(11) 0.2096(2) -0.2162(11) 0.011(2) Uiso 1 d . . .
C7 C 0.1945(10) 0.1232(2) 0.1030(10) 0.005(2) Uiso 1 d . . .
C8 C 0.0086(10) 0.1880(2) -0.2569(10) 0.005(2) Uiso 1 d . . .
C9 C 0.0073(12) 0.2411(3) -0.3880(12) 0.015(3) Uiso 1 d . . .
H9 H 0.0066 0.2588 -0.4322 0.018 Uiso 1 calc R . .
C10 C 0.3766(10) 0.1432(2) 0.2682(10) 0.005(2) Uiso 1 d . . .
H10A H 0.4610 0.1530 0.2517 0.006 Uiso 1 calc R . .
H10B H 0.3968 0.1229 0.2847 0.006 Uiso 1 calc R . .
C11 C 0.1980(12) 0.1099(2) 0.5190(11) 0.012(3) Uiso 1 d . . .
H11 H 0.2876 0.1059 0.5441 0.014 Uiso 1 calc R . .
C12 C 0.2634(11) 0.1963(2) 0.3858(11) 0.009(2) Uiso 1 d . . .
C13 C 0.2027(11) 0.2049(2) -0.1048(11) 0.012(3) Uiso 1 d . . .
C14 C 0.2277(12) 0.0266(2) 0.2912(11) 0.014(3) Uiso 1 d . . .
H14 H 0.3081 0.0368 0.2832 0.017 Uiso 1 calc R . .
C15 C -0.0815(11) 0.1928(2) -0.3605(10) 0.008(2) Uiso 1 d . . .
H15 H -0.1417 0.1783 -0.3875 0.009 Uiso 1 calc R . .
C16 C 0.0323(11) 0.1417(2) 0.4210(11) 0.010(2) Uiso 1 d . . .
H16 H 0.0090 0.1593 0.3812 0.011 Uiso 1 calc R . .
C17 C 0.1086(11) 0.1293(2) -0.0051(10) 0.006(2) Uiso 1 d . . .
H17 H 0.0462 0.1152 -0.0328 0.008 Uiso 1 calc R . .
C18 C 0.4287(11) 0.1558(2) 0.5516(11) 0.011(2) Uiso 1 d . . .
C19 C 0.2216(12) 0.0041(3) 0.3792(12) 0.017(3) Uiso 1 d . . .
H19 H 0.2980 -0.0009 0.4311 0.021 Uiso 1 calc R . .
C20 C 0.0120(10) 0.1593(2) -0.1891(10) 0.006(2) Uiso 1 d . . .
C21 C -0.0069(11) 0.0190(2) 0.2250(11) 0.009(2) Uiso 1 d . . .
H21 H -0.0833 0.0240 0.1731 0.011 Uiso 1 calc R . .
C22 C -0.1400(11) 0.0814(2) 0.0958(12) 0.013(3) Uiso 1 d . . .
H22 H -0.1166 0.0871 0.1818 0.016 Uiso 1 calc R . .
C23 C 0.1643(10) 0.1365(2) 0.4584(10) 0.003(2) Uiso 1 d . . .
C24 C 0.2345(11) 0.0500(2) -0.0314(11) 0.009(2) Uiso 1 d . . .
C25 C 0.1518(11) 0.2047(2) 0.3040(11) 0.011(3) Uiso 1 d . . .
H25 H 0.0955 0.1908 0.2639 0.013 Uiso 1 calc R . .
C26 C -0.0332(11) 0.0961(2) 0.5030(11) 0.009(2) Uiso 1 d . . .
H26 H -0.1006 0.0827 0.5199 0.011 Uiso 1 calc R . .
C27 C 0.1012(11) 0.2358(2) -0.2817(11) 0.008(2) Uiso 1 d . . .
H27 H 0.1630 0.2501 -0.2557 0.010 Uiso 1 calc R . .
C28 C 0.5492(11) 0.1407(2) 0.5379(11) 0.010(2) Uiso 1 d . . .
H28 H 0.5700 0.1331 0.4564 0.012 Uiso 1 calc R . .
C29 C 0.2088(12) 0.2549(3) 0.3408(12) 0.016(3) Uiso 1 d . . .
H29 H 0.1903 0.2745 0.3261 0.020 Uiso 1 calc R . .
C30 C 0.3193(13) 0.2468(3) 0.4204(13) 0.022(3) Uiso 1 d . . .
H30 H 0.3764 0.2608 0.4581 0.026 Uiso 1 calc R . .
C31 C 0.6071(12) 0.1489(2) 0.7661(12) 0.016(3) Uiso 1 d . . .
H31 H 0.6661 0.1461 0.8391 0.020 Uiso 1 calc R . .
C32 C -0.2695(12) 0.0860(3) 0.0439(12) 0.018(3) Uiso 1 d . . .
H32 H -0.3336 0.0946 0.0953 0.021 Uiso 1 calc R . .
C33 C 0.0979(12) 0.0896(3) 0.5416(11) 0.015(3) Uiso 1 d . . .
H33 H 0.1194 0.0719 0.5821 0.018 Uiso 1 calc R . .
C34 C 0.3445(12) 0.2180(2) 0.4438(11) 0.013(3) Uiso 1 d . . .
H34 H 0.4175 0.2128 0.4998 0.015 Uiso 1 calc R . .
C35 C 0.2731(12) 0.0212(3) -0.0356(12) 0.015(3) Uiso 1 d . . .
H35 H 0.2433 0.0084 0.0278 0.018 Uiso 1 calc R . .
C36 C -0.0841(12) 0.2193(2) -0.4257(12) 0.012(3) Uiso 1 d . . .
H36 H -0.1472 0.2225 -0.4950 0.015 Uiso 1 calc R . .
C37 C 0.1987(11) 0.1767(2) -0.0324(11) 0.008(2) Uiso 1 d . . .
C38 C -0.0683(12) 0.1213(2) 0.4412(11) 0.011(3) Uiso 1 d . . .
H38 H -0.1574 0.1248 0.4128 0.013 Uiso 1 calc R . .
C39 C 0.1269(12) 0.2342(3) 0.2838(12) 0.016(3) Uiso 1 d . . .
H39 H 0.0528 0.2399 0.2302 0.020 Uiso 1 calc R . .
C40 C 0.1131(11) 0.0342(2) 0.2140(10) 0.006(2) Uiso 1 d . . .
C41 C 0.2790(12) 0.0689(3) -0.1291(11) 0.015(3) Uiso 1 d . . .
H41 H 0.2525 0.0883 -0.1294 0.018 Uiso 1 calc R . .
C42 C -0.0788(12) 0.0594(3) -0.1116(12) 0.018(3) Uiso 1 d . . .
H42 H -0.0153 0.0506 -0.1631 0.021 Uiso 1 calc R . .
C43 C 0.3964(13) 0.0296(3) -0.2275(13) 0.023(3) Uiso 1 d . . .
H43 H 0.4479 0.0227 -0.2952 0.028 Uiso 1 calc R . .
C44 C 0.3616(13) 0.0588(3) -0.2241(12) 0.022(3) Uiso 1 d . . .
H44 H 0.3943 0.0716 -0.2862 0.026 Uiso 1 calc R . .
C45 C 0.6376(12) 0.1370(2) 0.6460(11) 0.011(2) Uiso 1 d . . .
H45 H 0.7174 0.1267 0.6380 0.013 Uiso 1 calc R . .
C46 C -0.0112(12) -0.0037(3) 0.3151(12) 0.015(3) Uiso 1 d . . .
H46 H -0.0913 -0.0139 0.3244 0.018 Uiso 1 calc R . .
C47 C 0.1038(11) -0.0112(2) 0.3913(11) 0.009(2) Uiso 1 d . . .
H47 H 0.1009 -0.0266 0.4505 0.011 Uiso 1 calc R . .
C48 C 0.4919(13) 0.1645(3) 0.7789(14) 0.026(3) Uiso 1 d . . .
H48 H 0.4739 0.1727 0.8598 0.031 Uiso 1 calc R . .
C49 C -0.3045(13) 0.0778(3) -0.0839(13) 0.022(3) Uiso 1 d . . .
H49 H -0.3914 0.0812 -0.1191 0.026 Uiso 1 calc R . .
C50 C 0.4002(13) 0.1682(3) 0.6709(12) 0.022(3) Uiso 1 d . . .
H50 H 0.3213 0.1788 0.6795 0.026 Uiso 1 calc R . .
C51 C -0.2096(12) 0.0643(3) -0.1598(13) 0.021(3) Uiso 1 d . . .
H51 H -0.2346 0.0585 -0.2453 0.025 Uiso 1 calc R . .
C52 C 0.3557(13) 0.0108(3) -0.1326(12) 0.022(3) Uiso 1 d . . .
H52 H 0.3827 -0.0085 -0.1329 0.027 Uiso 1 calc R . .
P3 P 0.5872(3) 0.05959(6) 0.3890(3) 0.0083(6) Uiso 1 d . . .
F1 F 0.5240(7) 0.02946(14) 0.4294(7) 0.0193(16) Uiso 1 d . . .
F2 F 0.5295(7) 0.05480(14) 0.2396(7) 0.0192(16) Uiso 1 d . . .
F3 F 0.4491(7) 0.07573(14) 0.4220(6) 0.0183(16) Uiso 1 d . . .
F4 F 0.6501(6) 0.09032(14) 0.3467(6) 0.0163(15) Uiso 1 d . . .
F5 F 0.6424(7) 0.06475(15) 0.5368(7) 0.0234(17) Uiso 1 d . . .
F6 F 0.7253(7) 0.04376(15) 0.3545(7) 0.0226(17) Uiso 1 d . . .
P4 P 0.7445(3) 0.17677(7) 0.1533(3) 0.0156(7) Uiso 1 d . . .
F7 F 0.6536(9) 0.15007(18) 0.1016(9) 0.045(2) Uiso 1 d . . .
F8 F 0.6158(10) 0.1961(2) 0.1516(10) 0.057(3) Uiso 1 d . . .
F9 F 0.7678(10) 0.1847(2) 0.0034(10) 0.056(3) Uiso 1 d . . .
F10 F 0.8321(9) 0.20388(19) 0.1995(9) 0.047(2) Uiso 1 d . . .
F11 F 0.8770(9) 0.15720(19) 0.1551(9) 0.049(2) Uiso 1 d . . .
F12 F 0.7201(10) 0.1684(2) 0.2995(9) 0.056(3) Uiso 1 d . . .

loop_
_atom_type_symbol
_atom_type_description
_atom_type_scat_dispersion_real
_atom_type_scat_dispersion_imag
_atom_type_scat_source
C C 0.0033 0.0016 'International Tables Vol C Tables 4.2.6.8 and 6.1.1.4'
H H 0.0000 0.0000 'International Tables Vol C Tables 4.2.6.8 and 6.1.1.4'
O O 0.0106 0.0060 'International Tables Vol C Tables 4.2.6.8 and 6.1.1.4'
P P 0.1023 0.0942 'International Tables Vol C Tables 4.2.6.8 and 6.1.1.4'
F F 0.0171 0.0103 'International Tables Vol C Tables 4.2.6.8 and 6.1.1.4'

loop_
_geom_angle_atom_site_label_1
_geom_angle_atom_site_label_2
_geom_angle_atom_site_label_3
_geom_angle
_geom_angle_site_symmetry_1
_geom_angle_site_symmetry_3
_geom_angle_publ_flag
C24 P1 C1 111.1(5) . . ?
C24 P1 C40 107.8(5) . . ?
C1 P1 C40 108.6(5) . . ?
C24 P1 C4 112.2(5) . . ?
C1 P1 C4 111.1(5) . . ?
C40 P1 C4 105.8(5) . . ?
C12 P2 C18 110.4(5) . . ?
C12 P2 C23 114.0(5) . . ?
C18 P2 C23 105.9(5) . . ?
C12 P2 C10 109.7(5) . . ?
C18 P2 C10 109.0(5) . . ?
C23 P2 C10 107.6(5) . . ?
C22 C1 C42 121.1(10) . . ?
C22 C1 P1 118.6(8) . . ?
C42 C1 P1 120.3(8) . . ?
C3 C2 C7 118.9(10) . . ?
C3 C2 C10 117.5(9) . . ?
C7 C2 C10 123.6(9) . . ?
C37 C3 C2 122.2(10) . . ?
C37 C3 H3 118.9 . . ?
C2 C3 H3 118.9 . . ?
C7 C4 P1 119.1(8) . . ?
C7 C4 H4A 107.5 . . ?
P1 C4 H4A 107.5 . . ?
C7 C4 H4B 107.5 . . ?
P1 C4 H4B 107.5 . . ?
H4A C4 H4B 107.0 . . ?
C17 C5 C37 119.5(10) . . ?
C17 C5 C20 119.5(9) . . ?
C37 C5 C20 121.0(9) . . ?
C27 C6 C8 119.3(10) . . ?
C27 C6 C13 118.8(10) . . ?
C8 C6 C13 121.8(10) . . ?
C17 C7 C2 116.9(9) . . ?
C17 C7 C4 121.5(9) . . ?
C2 C7 C4 121.4(9) . . ?
C15 C8 C6 120.4(10) . . ?
C15 C8 C20 120.1(9) . . ?
C6 C8 C20 119.5(9) . . ?
C36 C9 C27 118.8(11) . . ?
C36 C9 H9 120.6 . . ?
C27 C9 H9 120.6 . . ?
C2 C10 P2 113.5(7) . . ?
C2 C10 H10A 108.9 . . ?
P2 C10 H10A 108.9 . . ?
C2 C10 H10B 108.9 . . ?
P2 C10 H10B 108.9 . . ?
H10A C10 H10B 107.7 . . ?
C33 C11 C23 120.2(11) . . ?
C33 C11 H11 119.9 . . ?
C23 C11 H11 119.9 . . ?
C34 C12 C25 118.2(10) . . ?
C34 C12 P2 119.4(8) . . ?
C25 C12 P2 122.4(8) . . ?
O1 C13 C6 121.5(10) . . ?
O1 C13 C37 120.5(10) . . ?
C6 C13 C37 117.9(10) . . ?
C19 C14 C40 119.7(11) . . ?
C19 C14 H14 120.1 . . ?
C40 C14 H14 120.1 . . ?
C8 C15 C36 120.7(10) . . ?
C8 C15 H15 119.7 . . ?
C36 C15 H15 119.7 . . ?
C23 C16 C38 121.5(10) . . ?
C23 C16 H16 119.2 . . ?
C38 C16 H16 119.2 . . ?
C5 C17 C7 123.9(10) . . ?
C5 C17 H17 118.1 . . ?
C7 C17 H17 118.1 . . ?
C50 C18 C28 120.4(11) . . ?
C50 C18 P2 118.8(9) . . ?
C28 C18 P2 120.8(9) . . ?
C14 C19 C47 120.6(12) . . ?
C14 C19 H19 119.7 . . ?
C47 C19 H19 119.7 . . ?
O2 C20 C8 121.3(9) . . ?
O2 C20 C5 119.9(9) . . ?
C8 C20 C5 118.8(9) . . ?
C40 C21 C46 119.0(11) . . ?
C40 C21 H21 120.5 . . ?
C46 C21 H21 120.5 . . ?
C32 C22 C1 119.7(11) . . ?
C32 C22 H22 120.2 . . ?
C1 C22 H22 120.2 . . ?
C16 C23 C11 118.7(10) . . ?
C16 C23 P2 125.2(8) . . ?
C11 C23 P2 115.5(8) . . ?
C35 C24 C41 118.4(10) . . ?
C35 C24 P1 120.3(9) . . ?
C41 C24 P1 121.2(8) . . ?
C39 C25 C12 119.0(11) . . ?
C39 C25 H25 120.5 . . ?
C12 C25 H25 120.5 . . ?
C38 C26 C33 122.5(11) . . ?
C38 C26 H26 118.7 . . ?
C33 C26 H26 118.7 . . ?
C6 C27 C9 120.5(10) . . ?
C6 C27 H27 119.8 . . ?
C9 C27 H27 119.8 . . ?
C45 C28 C18 119.7(11) . . ?
C45 C28 H28 120.2 . . ?
C18 C28 H28 120.2 . . ?
C39 C29 C30 119.8(12) . . ?
C39 C29 H29 120.1 . . ?
C30 C29 H29 120.1 . . ?
C34 C30 C29 119.9(12) . . ?
C34 C30 H30 120.0 . . ?
C29 C30 H30 120.0 . . ?
C48 C31 C45 120.8(12) . . ?
C48 C31 H31 119.6 . . ?
C45 C31 H31 119.6 . . ?
C49 C32 C22 120.4(12) . . ?
C49 C32 H32 119.8 . . ?
C22 C32 H32 119.8 . . ?
C26 C33 C11 118.5(11) . . ?
C26 C33 H33 120.7 . . ?
C11 C33 H33 120.7 . . ?
C30 C34 C12 121.6(11) . . ?
C30 C34 H34 119.2 . . ?
C12 C34 H34 119.2 . . ?
C24 C35 C52 121.5(11) . . ?
C24 C35 H35 119.2 . . ?
C52 C35 H35 119.2 . . ?
C15 C36 C9 120.3(11) . . ?
C15 C36 H36 119.9 . . ?
C9 C36 H36 119.9 . . ?
C5 C37 C3 118.4(10) . . ?
C5 C37 C13 120.8(10) . . ?
C3 C37 C13 120.8(10) . . ?
C26 C38 C16 118.5(11) . . ?
C26 C38 H38 120.8 . . ?
C16 C38 H38 120.8 . . ?
C29 C39 C25 121.5(12) . . ?
C29 C39 H39 119.3 . . ?
C25 C39 H39 119.3 . . ?
C21 C40 C14 120.5(10) . . ?
C21 C40 P1 119.1(8) . . ?
C14 C40 P1 120.3(8) . . ?
C44 C41 C24 120.2(11) . . ?
C44 C41 H41 119.9 . . ?
C24 C41 H41 119.9 . . ?
C51 C42 C1 117.4(11) . . ?
C51 C42 H42 121.3 . . ?
C1 C42 H42 121.3 . . ?
C52 C43 C44 120.8(13) . . ?
C52 C43 H43 119.6 . . ?
C44 C43 H43 119.6 . . ?
C41 C44 C43 120.0(12) . . ?
C41 C44 H44 120.0 . . ?
C43 C44 H44 120.0 . . ?
C31 C45 C28 119.8(11) . . ?
C31 C45 H45 120.1 . . ?
C28 C45 H45 120.1 . . ?
C47 C46 C21 120.2(11) . . ?
C47 C46 H46 119.9 . . ?
C21 C46 H46 119.9 . . ?
C19 C47 C46 120.0(11) . . ?
C19 C47 H47 120.0 . . ?
C46 C47 H47 120.0 . . ?
C31 C48 C50 120.4(13) . . ?
C31 C48 H48 119.8 . . ?
C50 C48 H48 119.8 . . ?
C32 C49 C51 119.8(12) . . ?
C32 C49 H49 120.1 . . ?
C51 C49 H49 120.1 . . ?
C18 C50 C48 119.0(12) . . ?
C18 C50 H50 120.5 . . ?
C48 C50 H50 120.5 . . ?
C42 C51 C49 121.6(12) . . ?
C42 C51 H51 119.2 . . ?
C49 C51 H51 119.2 . . ?
C43 C52 C35 118.9(12) . . ?
C43 C52 H52 120.6 . . ?
C35 C52 H52 120.6 . . ?
F1 P3 F5 90.5(4) . . ?
F1 P3 F6 90.6(4) . . ?
F5 P3 F6 90.9(4) . . ?
F1 P3 F3 90.0(4) . . ?
F5 P3 F3 89.6(4) . . ?
F6 P3 F3 179.2(4) . . ?
F1 P3 F2 89.8(4) . . ?
F5 P3 F2 179.0(4) . . ?
F6 P3 F2 90.1(4) . . ?
F3 P3 F2 89.5(4) . . ?
F1 P3 F4 179.3(4) . . ?
F5 P3 F4 90.0(4) . . ?
F6 P3 F4 89.8(4) . . ?
F3 P3 F4 89.5(4) . . ?
F2 P3 F4 89.7(4) . . ?
F8 P4 F12 89.4(5) . . ?
F8 P4 F10 89.3(5) . . ?
F12 P4 F10 91.2(5) . . ?
F8 P4 F11 179.5(5) . . ?
F12 P4 F11 90.8(5) . . ?
F10 P4 F11 90.2(5) . . ?
F8 P4 F9 90.7(5) . . ?
F12 P4 F9 178.8(5) . . ?
F10 P4 F9 90.0(5) . . ?
F11 P4 F9 89.1(5) . . ?
F8 P4 F7 89.4(5) . . ?
F12 P4 F7 90.7(5) . . ?
F10 P4 F7 177.7(5) . . ?
F11 P4 F7 91.1(5) . . ?
F9 P4 F7 88.2(5) . . ?

loop_
_geom_bond_atom_site_label_1
_geom_bond_atom_site_label_2
_geom_bond_distance
_geom_bond_site_symmetry_2
_geom_bond_publ_flag
P1 C24 1.797(11) . ?
P1 C1 1.798(11) . ?
P1 C40 1.801(11) . ?
P1 C4 1.820(11) . ?
P2 C12 1.797(11) . ?
P2 C18 1.801(11) . ?
P2 C23 1.811(10) . ?
P2 C10 1.827(10) . ?
O1 C13 1.224(13) . ?
O2 C20 1.241(12) . ?
C1 C22 1.383(15) . ?
C1 C42 1.415(16) . ?
C2 C3 1.397(15) . ?
C2 C7 1.418(14) . ?
C2 C10 1.503(14) . ?
C3 C37 1.387(15) . ?
C3 H3 0.9300 . ?
C4 C7 1.536(14) . ?
C4 H4A 0.9700 . ?
C4 H4B 0.9700 . ?
C5 C17 1.370(14) . ?
C5 C37 1.387(15) . ?
C5 C20 1.499(14) . ?
C6 C27 1.379(15) . ?
C6 C8 1.407(15) . ?
C6 C13 1.488(16) . ?
C7 C17 1.385(14) . ?
C8 C15 1.366(15) . ?
C8 C20 1.487(14) . ?
C9 C36 1.393(16) . ?
C9 C27 1.411(15) . ?
C9 H9 0.9300 . ?
C10 H10A 0.9700 . ?
C10 H10B 0.9700 . ?
C11 C33 1.391(16) . ?
C11 C23 1.402(15) . ?
C11 H11 0.9300 . ?
C12 C34 1.396(15) . ?
C12 C25 1.405(15) . ?
C13 C37 1.490(15) . ?
C14 C19 1.372(16) . ?
C14 C40 1.393(15) . ?
C14 H14 0.9300 . ?
C15 C36 1.384(15) . ?
C15 H15 0.9300 . ?
C16 C23 1.365(14) . ?
C16 C38 1.392(15) . ?
C16 H16 0.9300 . ?
C17 H17 0.9300 . ?
C18 C50 1.378(16) . ?
C18 C28 1.394(15) . ?
C19 C47 1.372(16) . ?
C19 H19 0.9300 . ?
C21 C40 1.387(15) . ?
C21 C46 1.391(16) . ?
C21 H21 0.9300 . ?
C22 C32 1.379(16) . ?
C22 H22 0.9300 . ?
C24 C35 1.383(15) . ?
C24 C41 1.405(15) . ?
C25 C39 1.395(16) . ?
C25 H25 0.9300 . ?
C26 C38 1.355(15) . ?
C26 C33 1.372(15) . ?
C26 H26 0.9300 . ?
C27 H27 0.9300 . ?
C28 C45 1.381(15) . ?
C28 H28 0.9300 . ?
C29 C39 1.363(16) . ?
C29 C30 1.382(17) . ?
C29 H29 0.9300 . ?
C30 C34 1.366(16) . ?
C30 H30 0.9300 . ?
C31 C48 1.360(17) . ?
C31 C45 1.380(16) . ?
C31 H31 0.9300 . ?
C32 C49 1.378(17) . ?
C32 H32 0.9300 . ?
C33 H33 0.9300 . ?
C34 H34 0.9300 . ?
C35 C52 1.392(17) . ?
C35 H35 0.9300 . ?
C36 H36 0.9300 . ?
C38 H38 0.9300 . ?
C39 H39 0.9300 . ?
C41 C44 1.374(16) . ?
C41 H41 0.9300 . ?
C42 C51 1.381(16) . ?
C42 H42 0.9300 . ?
C43 C52 1.369(17) . ?
C43 C44 1.390(17) . ?
C43 H43 0.9300 . ?
C44 H44 0.9300 . ?
C45 H45 0.9300 . ?
C46 C47 1.390(16) . ?
C46 H46 0.9300 . ?
C47 H47 0.9300 . ?
C48 C50 1.400(18) . ?
C48 H48 0.9300 . ?
C49 C51 1.389(17) . ?
C49 H49 0.9300 . ?
C50 H50 0.9300 . ?
C51 H51 0.9300 . ?
C52 H52 0.9300 . ?
P3 F1 1.584(7) . ?
P3 F5 1.589(7) . ?
P3 F6 1.603(7) . ?
P3 F3 1.606(7) . ?
P3 F2 1.610(7) . ?
P3 F4 1.612(7) . ?
P4 F8 1.555(10) . ?
P4 F12 1.562(10) . ?
P4 F10 1.579(9) . ?
P4 F11 1.591(9) . ?
P4 F9 1.591(10) . ?
P4 F7 1.598(9) . ?
